data_1515585
loop_
_publ_author_name
'Chen, Yong'
'Li, Jun-Li'
'Tong, Glenna So Ming'
'Lu, Wei'
'Fu, Wen-Fu'
'Lai, Siu-Wai'
'Che, Chi-Ming'

_publ_section_title
;
 Nanostructures of tetranuclear copper(i) complexes with short
 Cu(i)&#x22EF;Cu(i) contacts: crystallization-induced emission enhancement
;
_journal_issue 8
_journal_name_full 'Chemical Science'
_journal_page_first 1509
_journal_paper_doi 10.1039/c0sc00597e
_journal_volume 2
_journal_year 2011
_chemical_formula_sum 'C38 H34 B Cu F4 N5 P'
_chemical_formula_weight 742.02
_chemical_name_systematic
;
?
;
_space_group_IT_number 2
_symmetry_cell_setting triclinic
_symmetry_space_group_name_Hall '-P 1'
_symmetry_space_group_name_H-M 'P -1'
_atom_sites_solution_hydrogens geom
_atom_sites_solution_primary direct
_atom_sites_solution_secondary difmap
_audit_creation_method SHELXL-97
_cell_angle_alpha 91.110(2)
_cell_angle_beta 100.453(3)
_cell_angle_gamma 91.010(2)
_cell_formula_units_Z 2
_cell_length_a 8.485(2)
_cell_length_b 13.769(2)
_cell_length_c 15.231(3)
_cell_measurement_reflns_used 2931
_cell_measurement_temperature 293(2)
_cell_measurement_theta_max 24.708
_cell_measurement_theta_min 2.442
_cell_volume 1749.2(6)
_computing_cell_refinement 'Bruker SMART'
_computing_data_collection 'Bruker SMART'
_computing_data_reduction 'Bruker SAINT'
_computing_molecular_graphics 'Bruker SHELXTL'
_computing_publication_material 'Bruker SHELXTL'
_computing_structure_refinement 'SHELXL-97 (Sheldrick, 1997)'
_computing_structure_solution 'SHELXS-97 (Sheldrick, 1990)'
_diffrn_ambient_temperature 293(2)
_diffrn_measured_fraction_theta_full 0.984
_diffrn_measured_fraction_theta_max 0.984
_diffrn_measurement_device_type 'CCD area detector'
_diffrn_measurement_method 'phi and omega scans'
_diffrn_radiation_monochromator graphite
_diffrn_radiation_source 'fine-focus sealed tube'
_diffrn_radiation_type MoK\a
_diffrn_radiation_wavelength 0.71073
_diffrn_reflns_av_R_equivalents 0.0193
_diffrn_reflns_av_sigmaI/netI 0.0470
_diffrn_reflns_limit_h_max 7
_diffrn_reflns_limit_h_min -10
_diffrn_reflns_limit_k_max 14
_diffrn_reflns_limit_k_min -16
_diffrn_reflns_limit_l_max 17
_diffrn_reflns_limit_l_min -18
_diffrn_reflns_number 9117
_diffrn_reflns_theta_full 25.01
_diffrn_reflns_theta_max 25.01
_diffrn_reflns_theta_min 1.36
_exptl_absorpt_coefficient_mu 0.727
_exptl_absorpt_correction_T_max 0.8742
_exptl_absorpt_correction_T_min 0.7798
_exptl_absorpt_correction_type multi-scan
_exptl_absorpt_process_details sadabs
_exptl_crystal_density_diffrn 1.409
_exptl_crystal_density_meas 0
_exptl_crystal_density_method 'not measured'
_exptl_crystal_F_000 764
_exptl_crystal_size_max 0.36
_exptl_crystal_size_mid 0.27
_exptl_crystal_size_min 0.19
_refine_diff_density_max 0.832
_refine_diff_density_min -0.658
_refine_diff_density_rms 0.064
_refine_ls_extinction_method none
_refine_ls_goodness_of_fit_ref 1.031
_refine_ls_hydrogen_treatment constr
_refine_ls_matrix_type full
_refine_ls_number_parameters 474
_refine_ls_number_reflns 6063
_refine_ls_number_restraints 150
_refine_ls_restrained_S_all 1.154
_refine_ls_R_factor_all 0.0824
_refine_ls_R_factor_gt 0.0513
_refine_ls_shift/su_max 0.001
_refine_ls_shift/su_mean 0.000
_refine_ls_structure_factor_coef Fsqd
_refine_ls_weighting_details 'calc w=1/[\s^2^(Fo^2^)+(0.0688P)^2^+1.8331P] where P=(Fo^2^+2Fc^2^)/3'
_refine_ls_weighting_scheme calc
_refine_ls_wR_factor_gt 0.1270
_refine_ls_wR_factor_ref 0.1520
_reflns_number_gt 4172
_reflns_number_total 6063
_reflns_threshold_expression >2sigma(I)
_cod_data_source_file c0sc00597e.txt
_cod_data_source_block 061230c_Complex3
_cod_depositor_comments
;
The following automatic conversions were performed:

'_symmetry_cell_setting' value 'Triclinic' changed to 'triclinic'
according to
/usr/data/users/saulius/automatic-downloads/retrospective/RSC/lib/dictionaries/cif_core.dic
dictionary named 'cif_core.dic' version 2.4.2 from 2011-04-26.

Automatic conversion script
Id: cif_fix_values 2281 2013-09-26 08:29:07Z andrius 
;
_cod_original_sg_symbol_H-M P-1
_cod_database_code 1515585

loop_
_symmetry_equiv_pos_as_xyz
'x, y, z'
'-x, -y, -z'

loop_
_atom_site_label
_atom_site_type_symbol
_atom_site_fract_x
_atom_site_fract_y
_atom_site_fract_z
_atom_site_U_iso_or_equiv
_atom_site_adp_type
_atom_site_occupancy
_atom_site_symmetry_multiplicity
_atom_site_calc_flag
_atom_site_refinement_flags
_atom_site_disorder_assembly
_atom_site_disorder_group
Cu1 Cu 1.02955(7) 0.84125(4) 0.26537(4) 0.0457(2) Uani 1 1 d . . .
P1 P 0.94426(14) 0.69086(8) 0.26156(7) 0.0386(3) Uani 1 1 d . . .
B1 B 0.7196(7) 0.3000(4) 0.2474(4) 0.0737(18) Uani 1 1 d DU . .
F1 F 0.6902(5) 0.3788(3) 0.1991(3) 0.1257(15) Uani 1 1 d DU A .
F2 F 0.8682(6) 0.2697(4) 0.2420(4) 0.1513(19) Uani 1 1 d DU A .
F3 F 0.6219(10) 0.2246(5) 0.2363(7) 0.158(3) Uani 0.734(8) 1 d PDU A 1
F4 F 0.7494(10) 0.3291(5) 0.3331(4) 0.144(3) Uani 0.734(8) 1 d PDU A 1
F3' F 0.647(2) 0.2418(12) 0.1771(12) 0.144(5) Uani 0.266(8) 1 d PDU A 2
F4' F 0.602(2) 0.2981(15) 0.2929(13) 0.143(5) Uani 0.266(8) 1 d PDU A 2
N1 N 0.9248(5) 1.0625(3) 0.2516(3) 0.0537(10) Uani 1 1 d . . .
H1 H 0.8714 1.1148 0.2532 0.064 Uiso 1 1 calc R . .
N2 N 1.2652(5) 0.8567(3) 0.4290(3) 0.0496(10) Uani 1 1 d . . .
N3 N 1.0941(4) 0.9586(3) 0.3444(2) 0.0436(9) Uani 1 1 d . . .
N4 N 1.0137(5) 0.8051(3) 0.0661(2) 0.0489(10) Uani 1 1 d . . .
N5 N 0.9609(4) 0.9307(3) 0.1576(2) 0.0445(9) Uani 1 1 d . . .
C1 C 1.1978(5) 0.9442(3) 0.4231(3) 0.0424(10) Uani 1 1 d . . .
C2 C 1.0262(6) 1.0442(3) 0.3308(3) 0.0459(11) Uani 1 1 d . . .
C3 C 1.0541(6) 1.1204(3) 0.3964(3) 0.0555(13) Uani 1 1 d . . .
H3 H 1.0056 1.1800 0.3849 0.067 Uiso 1 1 calc R . .
C4 C 1.1505(6) 1.1060(4) 0.4747(3) 0.0558(13) Uani 1 1 d . . .
H4 H 1.1662 1.1552 0.5183 0.067 Uiso 1 1 calc R . .
C5 C 1.2283(5) 1.0168(3) 0.4917(3) 0.0459(11) Uani 1 1 d . . .
C6 C 1.3332(6) 0.9938(4) 0.5713(3) 0.0548(13) Uani 1 1 d . . .
C7 C 1.3984(6) 0.9037(4) 0.5760(4) 0.0621(14) Uani 1 1 d . . .
H7 H 1.4666 0.8863 0.6279 0.075 Uiso 1 1 calc R . .
C8 C 1.3645(6) 0.8370(4) 0.5041(4) 0.0562(13) Uani 1 1 d . . .
C9 C 1.3707(7) 1.0661(5) 0.6487(4) 0.0722(16) Uani 1 1 d . . .
H9A H 1.4404 1.0372 0.6975 0.108 Uiso 1 1 calc R . .
H9B H 1.2730 1.0843 0.6674 0.108 Uiso 1 1 calc R . .
H9C H 1.4224 1.1228 0.6303 0.108 Uiso 1 1 calc R . .
C10 C 1.4412(8) 0.7393(4) 0.5080(4) 0.0811(18) Uani 1 1 d . . .
H10A H 1.4334 0.7128 0.4486 0.122 Uiso 1 1 calc R . .
H10B H 1.3873 0.6965 0.5424 0.122 Uiso 1 1 calc R . .
H10C H 1.5521 0.7463 0.5356 0.122 Uiso 1 1 calc R . .
C11 C 0.9315(6) 0.8886(3) 0.0736(3) 0.0464(11) Uani 1 1 d . . .
C12 C 0.8923(6) 1.0135(3) 0.1703(3) 0.0467(11) Uani 1 1 d . . .
C13 C 0.7838(6) 1.0588(4) 0.1019(4) 0.0595(14) Uani 1 1 d . . .
H13 H 0.7361 1.1169 0.1133 0.071 Uiso 1 1 calc R . .
C14 C 0.7517(6) 1.0159(4) 0.0206(4) 0.0615(14) Uani 1 1 d . . .
H14 H 0.6796 1.0443 -0.0245 0.074 Uiso 1 1 calc R . .
C15 C 0.8253(6) 0.9284(4) 0.0023(3) 0.0497(12) Uani 1 1 d . . .
C16 C 0.8002(6) 0.8782(4) -0.0818(3) 0.0582(14) Uani 1 1 d . . .
C17 C 0.8807(7) 0.7945(4) -0.0869(3) 0.0622(14) Uani 1 1 d . . .
H17 H 0.8655 0.7595 -0.1407 0.075 Uiso 1 1 calc R . .
C18 C 0.9863(6) 0.7594(4) -0.0129(3) 0.0553(13) Uani 1 1 d . . .
C19 C 0.6878(7) 0.9166(5) -0.1614(4) 0.0802(18) Uani 1 1 d . . .
H19A H 0.6841 0.8728 -0.2116 0.120 Uiso 1 1 calc R . .
H19B H 0.7256 0.9794 -0.1758 0.120 Uiso 1 1 calc R . .
H19C H 0.5824 0.9219 -0.1474 0.120 Uiso 1 1 calc R . .
C20 C 1.0728(8) 0.6674(4) -0.0221(4) 0.0752(17) Uani 1 1 d . . .
H20A H 1.1583 0.6616 0.0282 0.113 Uiso 1 1 calc R . .
H20B H 1.1164 0.6682 -0.0760 0.113 Uiso 1 1 calc R . .
H20C H 0.9996 0.6130 -0.0243 0.113 Uiso 1 1 calc R . .
C21 C 0.7810(5) 0.6718(3) 0.1663(3) 0.0432(11) Uani 1 1 d . . .
C22 C 0.6681(6) 0.7434(4) 0.1482(4) 0.0641(15) Uani 1 1 d . . .
H22 H 0.6698 0.7959 0.1877 0.077 Uiso 1 1 calc R . .
C23 C 0.5517(7) 0.7371(5) 0.0707(5) 0.084(2) Uani 1 1 d . . .
H23 H 0.4757 0.7852 0.0585 0.101 Uiso 1 1 calc R . .
C24 C 0.5500(8) 0.6597(6) 0.0127(4) 0.086(2) Uani 1 1 d . . .
H24 H 0.4736 0.6559 -0.0394 0.103 Uiso 1 1 calc R . .
C25 C 0.6581(8) 0.5888(6) 0.0305(4) 0.0800(19) Uani 1 1 d . . .
H25 H 0.6546 0.5361 -0.0090 0.096 Uiso 1 1 calc R . .
C26 C 0.7743(6) 0.5940(4) 0.1071(3) 0.0603(14) Uani 1 1 d . . .
H26 H 0.8483 0.5447 0.1188 0.072 Uiso 1 1 calc R . .
C27 C 1.0914(5) 0.6005(3) 0.2463(3) 0.0405(10) Uani 1 1 d . . .
C28 C 1.0729(6) 0.5036(3) 0.2652(3) 0.0512(12) Uani 1 1 d . . .
H28 H 0.9827 0.4832 0.2871 0.061 Uiso 1 1 calc R . .
C29 C 1.1854(7) 0.4366(4) 0.2522(4) 0.0639(15) Uani 1 1 d . . .
H29 H 1.1715 0.3717 0.2655 0.077 Uiso 1 1 calc R . .
C30 C 1.3187(7) 0.4662(5) 0.2192(4) 0.0749(18) Uani 1 1 d . . .
H30 H 1.3949 0.4212 0.2101 0.090 Uiso 1 1 calc R . .
C31 C 1.3395(7) 0.5621(5) 0.1999(4) 0.0738(17) Uani 1 1 d . . .
H31 H 1.4289 0.5819 0.1769 0.089 Uiso 1 1 calc R . .
C32 C 1.2279(6) 0.6286(4) 0.2145(3) 0.0564(13) Uani 1 1 d . . .
H32 H 1.2441 0.6937 0.2028 0.068 Uiso 1 1 calc R . .
C33 C 0.8662(5) 0.6447(3) 0.3568(3) 0.0391(10) Uani 1 1 d . . .
C34 C 0.9558(6) 0.6602(3) 0.4409(3) 0.0491(12) Uani 1 1 d . . .
H34 H 1.0491 0.6982 0.4485 0.059 Uiso 1 1 calc R . .
C35 C 0.9072(7) 0.6192(4) 0.5143(3) 0.0608(14) Uani 1 1 d . . .
H35 H 0.9691 0.6294 0.5708 0.073 Uiso 1 1 calc R . .
C36 C 0.7690(7) 0.5639(4) 0.5045(4) 0.0640(15) Uani 1 1 d . . .
H36 H 0.7372 0.5368 0.5541 0.077 Uiso 1 1 calc R . .
C37 C 0.6784(7) 0.5489(4) 0.4216(4) 0.0671(15) Uani 1 1 d . . .
H37 H 0.5839 0.5120 0.4146 0.081 Uiso 1 1 calc R . .
C38 C 0.7270(6) 0.5887(4) 0.3479(3) 0.0571(13) Uani 1 1 d . . .
H38 H 0.6652 0.5776 0.2915 0.068 Uiso 1 1 calc R . .

loop_
_atom_site_aniso_label
_atom_site_aniso_U_11
_atom_site_aniso_U_22
_atom_site_aniso_U_33
_atom_site_aniso_U_23
_atom_site_aniso_U_13
_atom_site_aniso_U_12
Cu1 0.0582(4) 0.0338(3) 0.0433(3) 0.0034(2) 0.0046(3) -0.0026(2)
P1 0.0468(7) 0.0336(6) 0.0337(6) 0.0024(5) 0.0032(5) -0.0018(5)
B1 0.087(5) 0.054(4) 0.087(5) -0.005(3) 0.034(4) 0.010(3)
F1 0.111(3) 0.111(3) 0.154(4) 0.048(3) 0.015(3) 0.030(3)
F2 0.144(4) 0.107(3) 0.208(5) 0.029(3) 0.038(4) 0.043(3)
F3 0.177(6) 0.132(5) 0.164(6) -0.020(5) 0.042(5) -0.092(4)
F4 0.179(6) 0.165(6) 0.087(4) -0.041(4) 0.030(4) -0.044(5)
F3' 0.168(9) 0.124(8) 0.138(9) -0.027(8) 0.030(8) -0.013(8)
F4' 0.170(9) 0.130(9) 0.140(9) 0.013(8) 0.054(8) 0.016(8)
N1 0.063(3) 0.038(2) 0.057(3) 0.0031(19) 0.002(2) 0.0108(19)
N2 0.054(2) 0.045(2) 0.050(2) 0.0039(18) 0.008(2) 0.0065(18)
N3 0.049(2) 0.034(2) 0.046(2) 0.0005(16) 0.0072(18) -0.0023(16)
N4 0.059(2) 0.049(2) 0.040(2) 0.0077(18) 0.0113(19) -0.0003(19)
N5 0.052(2) 0.041(2) 0.038(2) 0.0082(17) 0.0018(17) -0.0029(17)
C1 0.042(3) 0.043(3) 0.043(3) 0.001(2) 0.008(2) -0.003(2)
C2 0.049(3) 0.038(3) 0.051(3) 0.001(2) 0.010(2) -0.004(2)
C3 0.066(3) 0.037(3) 0.062(3) -0.006(2) 0.009(3) 0.003(2)
C4 0.062(3) 0.051(3) 0.055(3) -0.014(2) 0.012(3) -0.004(2)
C5 0.045(3) 0.048(3) 0.046(3) -0.004(2) 0.012(2) -0.007(2)
C6 0.048(3) 0.071(4) 0.045(3) 0.000(2) 0.008(2) -0.009(3)
C7 0.060(3) 0.078(4) 0.046(3) 0.008(3) 0.003(3) 0.002(3)
C8 0.054(3) 0.059(3) 0.058(3) 0.013(3) 0.012(3) 0.008(2)
C9 0.070(4) 0.095(5) 0.048(3) -0.016(3) 0.005(3) -0.012(3)
C10 0.086(4) 0.076(4) 0.082(4) 0.021(3) 0.012(4) 0.028(3)
C11 0.053(3) 0.047(3) 0.039(3) 0.013(2) 0.007(2) -0.011(2)
C12 0.051(3) 0.039(3) 0.048(3) 0.009(2) 0.005(2) -0.004(2)
C13 0.062(3) 0.046(3) 0.067(4) 0.012(3) 0.000(3) 0.006(2)
C14 0.055(3) 0.065(4) 0.060(3) 0.023(3) -0.003(3) 0.001(3)
C15 0.047(3) 0.052(3) 0.049(3) 0.016(2) 0.004(2) -0.010(2)
C16 0.053(3) 0.076(4) 0.044(3) 0.011(3) 0.004(2) -0.018(3)
C17 0.068(4) 0.074(4) 0.043(3) 0.001(3) 0.010(3) -0.012(3)
C18 0.064(3) 0.062(3) 0.042(3) 0.000(2) 0.015(2) -0.009(3)
C19 0.071(4) 0.109(5) 0.053(3) 0.014(3) -0.012(3) -0.006(3)
C20 0.090(4) 0.081(4) 0.058(4) -0.008(3) 0.023(3) 0.012(3)
C21 0.047(3) 0.043(3) 0.038(2) 0.006(2) 0.002(2) -0.009(2)
C22 0.062(3) 0.050(3) 0.073(4) 0.009(3) -0.010(3) 0.000(3)
C23 0.069(4) 0.079(5) 0.093(5) 0.030(4) -0.017(4) -0.004(3)
C24 0.065(4) 0.126(6) 0.057(4) 0.025(4) -0.015(3) -0.031(4)
C25 0.067(4) 0.118(6) 0.050(3) -0.016(3) 0.002(3) -0.021(4)
C26 0.057(3) 0.071(4) 0.050(3) -0.011(3) 0.005(2) -0.009(3)
C27 0.044(3) 0.045(3) 0.032(2) 0.0028(19) 0.0047(19) 0.001(2)
C28 0.060(3) 0.049(3) 0.047(3) 0.004(2) 0.017(2) 0.008(2)
C29 0.084(4) 0.055(3) 0.055(3) 0.000(3) 0.017(3) 0.021(3)
C30 0.071(4) 0.102(5) 0.051(3) -0.003(3) 0.007(3) 0.038(4)
C31 0.047(3) 0.111(5) 0.066(4) 0.011(4) 0.015(3) 0.011(3)
C32 0.047(3) 0.070(3) 0.052(3) 0.008(3) 0.007(2) -0.002(3)
C33 0.047(3) 0.033(2) 0.037(2) -0.0001(18) 0.008(2) 0.0066(19)
C34 0.060(3) 0.044(3) 0.043(3) 0.004(2) 0.006(2) -0.001(2)
C35 0.083(4) 0.059(3) 0.038(3) 0.002(2) 0.006(3) 0.005(3)
C36 0.081(4) 0.065(4) 0.053(3) 0.012(3) 0.028(3) 0.006(3)
C37 0.062(3) 0.078(4) 0.064(4) 0.011(3) 0.021(3) -0.010(3)
C38 0.057(3) 0.069(3) 0.046(3) 0.004(2) 0.010(2) -0.008(3)

loop_
_atom_type_symbol
_atom_type_description
_atom_type_scat_dispersion_real
_atom_type_scat_dispersion_imag
_atom_type_scat_source
C C 0.0033 0.0016 'International Tables Vol C Tables 4.2.6.8 and 6.1.1.4'
H H 0.0000 0.0000 'International Tables Vol C Tables 4.2.6.8 and 6.1.1.4'
N N 0.0061 0.0033 'International Tables Vol C Tables 4.2.6.8 and 6.1.1.4'
F F 0.0171 0.0103 'International Tables Vol C Tables 4.2.6.8 and 6.1.1.4'
Cu Cu 0.3201 1.2651 'International Tables Vol C Tables 4.2.6.8 and 6.1.1.4'
P P 0.1023 0.0942 'International Tables Vol C Tables 4.2.6.8 and 6.1.1.4'
B B 0.0013 0.0007 'International Tables Vol C Tables 4.2.6.8 and 6.1.1.4'

loop_
_geom_angle_atom_site_label_1
_geom_angle_atom_site_label_2
_geom_angle_atom_site_label_3
_geom_angle
N3 Cu1 N5 89.83(15)
N3 Cu1 P1 144.62(12)
N5 Cu1 P1 120.96(11)
C27 P1 C33 102.15(19)
C27 P1 C21 105.0(2)
C33 P1 C21 105.0(2)
C27 P1 Cu1 115.21(15)
C33 P1 Cu1 118.96(14)
C21 P1 Cu1 109.26(15)
F3 B1 F4' 62.1(10)
F3 B1 F1 121.9(7)
F4' B1 F1 102.9(9)
F3 B1 F4 110.3(7)
F4' B1 F4 61.0(10)
F1 B1 F4 107.1(6)
F3 B1 F2 108.5(6)
F4' B1 F2 146.4(10)
F1 B1 F2 108.6(5)
F4 B1 F2 97.8(6)
F3 B1 F3' 43.6(9)
F4' B1 F3' 97.4(11)
F1 B1 F3' 91.2(9)
F4 B1 F3' 153.9(11)
F2 B1 F3' 93.6(9)
C12 N1 C2 132.7(4)
C12 N1 H1 113.6
C2 N1 H1 113.6
C8 N2 C1 117.7(4)
C2 N3 C1 118.9(4)
C2 N3 Cu1 123.6(3)
C1 N3 Cu1 116.8(3)
C18 N4 C11 116.8(4)
C12 N5 C11 118.4(4)
C12 N5 Cu1 119.1(3)
C11 N5 Cu1 117.9(3)
N2 C1 N3 114.4(4)
N2 C1 C5 123.8(4)
N3 C1 C5 121.9(4)
N3 C2 N1 120.7(4)
N3 C2 C3 121.8(4)
N1 C2 C3 117.5(4)
C4 C3 C2 119.8(5)
C4 C3 H3 120.1
C2 C3 H3 120.1
C3 C4 C5 120.5(4)
C3 C4 H4 119.7
C5 C4 H4 119.7
C4 C5 C6 125.4(4)
C4 C5 C1 117.1(4)
C6 C5 C1 117.5(4)
C7 C6 C5 117.5(5)
C7 C6 C9 121.3(5)
C5 C6 C9 121.2(5)
C6 C7 C8 121.3(5)
C6 C7 H7 119.4
C8 C7 H7 119.4
N2 C8 C7 122.2(5)
N2 C8 C10 116.5(5)
C7 C8 C10 121.2(5)
C6 C9 H9A 109.5
C6 C9 H9B 109.5
H9A C9 H9B 109.5
C6 C9 H9C 109.5
H9A C9 H9C 109.5
H9B C9 H9C 109.5
C8 C10 H10A 109.5
C8 C10 H10B 109.5
H10A C10 H10B 109.5
C8 C10 H10C 109.5
H10A C10 H10C 109.5
H10B C10 H10C 109.5
N4 C11 N5 114.1(4)
N4 C11 C15 123.6(4)
N5 C11 C15 122.4(5)
N5 C12 N1 121.2(4)
N5 C12 C13 122.8(5)
N1 C12 C13 116.0(4)
C14 C13 C12 118.6(5)
C14 C13 H13 120.7
C12 C13 H13 120.7
C13 C14 C15 121.2(5)
C13 C14 H14 119.4
C15 C14 H14 119.4
C11 C15 C14 116.6(5)
C11 C15 C16 118.1(5)
C14 C15 C16 125.3(5)
C17 C16 C15 117.1(5)
C17 C16 C19 121.8(5)
C15 C16 C19 121.1(5)
C16 C17 C18 121.8(5)
C16 C17 H17 119.1
C18 C17 H17 119.1
N4 C18 C17 122.6(5)
N4 C18 C20 117.7(5)
C17 C18 C20 119.7(5)
C16 C19 H19A 109.5
C16 C19 H19B 109.5
H19A C19 H19B 109.5
C16 C19 H19C 109.5
H19A C19 H19C 109.5
H19B C19 H19C 109.5
C18 C20 H20A 109.5
C18 C20 H20B 109.5
H20A C20 H20B 109.5
C18 C20 H20C 109.5
H20A C20 H20C 109.5
H20B C20 H20C 109.5
C26 C21 C22 118.7(5)
C26 C21 P1 122.8(4)
C22 C21 P1 118.2(4)
C21 C22 C23 120.2(6)
C21 C22 H22 119.9
C23 C22 H22 119.9
C24 C23 C22 119.6(6)
C24 C23 H23 120.2
C22 C23 H23 120.2
C25 C24 C23 120.7(6)
C25 C24 H24 119.7
C23 C24 H24 119.7
C24 C25 C26 120.4(6)
C24 C25 H25 119.8
C26 C25 H25 119.8
C21 C26 C25 120.4(6)
C21 C26 H26 119.8
C25 C26 H26 119.8
C28 C27 C32 117.9(4)
C28 C27 P1 122.5(4)
C32 C27 P1 119.6(4)
C29 C28 C27 121.3(5)
C29 C28 H28 119.3
C27 C28 H28 119.3
C30 C29 C28 119.5(6)
C30 C29 H29 120.2
C28 C29 H29 120.2
C31 C30 C29 120.2(5)
C31 C30 H30 119.9
C29 C30 H30 119.9
C32 C31 C30 119.8(6)
C32 C31 H31 120.1
C30 C31 H31 120.1
C31 C32 C27 121.2(5)
C31 C32 H32 119.4
C27 C32 H32 119.4
C34 C33 C38 118.5(4)
C34 C33 P1 118.4(3)
C38 C33 P1 122.9(3)
C33 C34 C35 120.2(5)
C33 C34 H34 119.9
C35 C34 H34 119.9
C36 C35 C34 120.7(5)
C36 C35 H35 119.7
C34 C35 H35 119.7
C37 C36 C35 119.7(5)
C37 C36 H36 120.2
C35 C36 H36 120.2
C36 C37 C38 119.9(5)
C36 C37 H37 120.0
C38 C37 H37 120.0
C37 C38 C33 121.0(5)
C37 C38 H38 119.5
C33 C38 H38 119.5

loop_
_geom_bond_atom_site_label_1
_geom_bond_atom_site_label_2
_geom_bond_distance
Cu1 N3 2.003(4)
Cu1 N5 2.075(4)
Cu1 P1 2.1776(13)
P1 C27 1.819(5)
P1 C33 1.822(4)
P1 C21 1.826(4)
B1 F3 1.305(6)
B1 F4' 1.312(8)
B1 F1 1.325(6)
B1 F4 1.337(6)
B1 F2 1.351(6)
B1 F3' 1.370(8)
N1 C12 1.378(6)
N1 C2 1.378(6)
N1 H1 0.8600
N2 C8 1.328(6)
N2 C1 1.341(6)
N3 C2 1.325(6)
N3 C1 1.372(6)
N4 C18 1.328(6)
N4 C11 1.368(6)
N5 C12 1.317(6)
N5 C11 1.374(6)
C1 C5 1.417(6)
C2 C3 1.420(6)
C3 C4 1.340(7)
C3 H3 0.9300
C4 C5 1.411(7)
C4 H4 0.9300
C5 C6 1.412(7)
C6 C7 1.365(7)
C6 C9 1.513(7)
C7 C8 1.401(7)
C7 H7 0.9300
C8 C10 1.502(7)
C9 H9A 0.9600
C9 H9B 0.9600
C9 H9C 0.9600
C10 H10A 0.9600
C10 H10B 0.9600
C10 H10C 0.9600
C11 C15 1.407(6)
C12 C13 1.421(7)
C13 C14 1.342(7)
C13 H13 0.9300
C14 C15 1.413(7)
C14 H14 0.9300
C15 C16 1.423(7)
C16 C17 1.358(8)
C16 C19 1.510(7)
C17 C18 1.405(7)
C17 H17 0.9300
C18 C20 1.493(8)
C19 H19A 0.9600
C19 H19B 0.9600
C19 H19C 0.9600
C20 H20A 0.9600
C20 H20B 0.9600
C20 H20C 0.9600
C21 C26 1.381(6)
C21 C22 1.383(7)
C22 C23 1.395(8)
C22 H22 0.9300
C23 C24 1.369(9)
C23 H23 0.9300
C24 C25 1.348(10)
C24 H24 0.9300
C25 C26 1.384(7)
C25 H25 0.9300
C26 H26 0.9300
C27 C28 1.383(6)
C27 C32 1.386(6)
C28 C29 1.376(7)
C28 H28 0.9300
C29 C30 1.376(8)
C29 H29 0.9300
C30 C31 1.374(9)
C30 H30 0.9300
C31 C32 1.373(8)
C31 H31 0.9300
C32 H32 0.9300
C33 C34 1.376(6)
C33 C38 1.383(6)
C34 C35 1.385(7)
C34 H34 0.9300
C35 C36 1.370(8)
C35 H35 0.9300
C36 C37 1.364(8)
C36 H36 0.9300
C37 C38 1.383(7)
C37 H37 0.9300
C38 H38 0.9300
